data_4317901
loop_
_publ_author_name
'Amanda L. Eckermann'
'Markus Wunder'
'Dieter Fenske'
'Thomas B. Rauchfuss'
'Scott R. Wilson'

_publ_contact_author
; 
Thomas B. Rauchfuss 
University of Illinois 
School of Chemical Sciences 
600 South Mathews Avenue Box 12-6 
Urbana, Illinois  61801 
USA 
;
_publ_contact_author_email rauchfuz@uiuc.edu
_publ_contact_author_fax '1  217 333 2685'
_publ_contact_author_phone '1  217 333 7355'
_publ_section_title
;
 New Class of Ruthenium Sulfide Clusters: Ru4S6(PPh3)4, Ru5S6(PPh3)5, and
 Ru6S8(PPh3)6
;
_journal_name_full 'Inorganic Chemistry'
_journal_page_first 2004
_journal_page_last 2006
_journal_paper_doi 10.1021/ic0255104
_journal_volume 41
_journal_year 2002
_chemical_formula_moiety 'C108 H90 P6 Ru6 S8, 3(C H2 Cl2)'
_chemical_formula_sum 'C111 H96 Cl6 P6 Ru6 S8'
_chemical_formula_weight 2691.30
_chemical_name_systematic
; 
? 
;
_space_group_IT_number 14
_symmetry_cell_setting monoclinic
_symmetry_space_group_name_Hall '-P 2yn'
_symmetry_space_group_name_H-M 'P 1 21/n 1'
_atom_sites_solution_hydrogens geom
_atom_sites_solution_primary direct
_atom_sites_solution_secondary difmap
_audit_creation_method SHELXL-97
_audit_update_record
; 
2001-12-18   text and data added ale 
;
_cell_angle_alpha 90.00
_cell_angle_beta 102.156(8)
_cell_angle_gamma 90.00
_cell_formula_units_Z 2
_cell_length_a 14.146(7)
_cell_length_b 19.546(10)
_cell_length_c 19.219(10)
_cell_measurement_reflns_used 983
_cell_measurement_temperature 193(2)
_cell_measurement_theta_max 27.9
_cell_measurement_theta_min 2.9
_cell_volume 5195(5)
_computing_cell_refinement 'SAINT V5 (Bruker, 1998)'
_computing_data_collection 'SMART V5 (Bruker, 1998)'
_computing_data_reduction 'SAINT V5 (Bruker, 1998)'
_computing_molecular_graphics 'SHELXTL V5 (Bruker, 1998)'
_computing_publication_material 'CIFTAB (Sheldrick, 1998)'
_computing_structure_refinement 'SHELXTL V5 (Bruker, 1998)'
_computing_structure_solution 'SHELXTL V5 (Bruker, 1998)'
_diffrn_ambient_temperature 193(2)
_diffrn_measured_fraction_theta_full 0.995
_diffrn_measured_fraction_theta_max 0.995
_diffrn_measurement_device 'Siemens Platform/CCD'
_diffrn_measurement_method 'profile data from \w scans'
_diffrn_radiation_monochromator graphite
_diffrn_radiation_source 'normal-focus sealed tube'
_diffrn_radiation_type MoK\a
_diffrn_radiation_wavelength 0.71073
_diffrn_radiation_wavelength_id p03oa
_diffrn_reflns_av_R_equivalents 0.0426
_diffrn_reflns_av_sigmaI/netI 0.0348
_diffrn_reflns_limit_h_max 17
_diffrn_reflns_limit_h_min -17
_diffrn_reflns_limit_k_max 23
_diffrn_reflns_limit_k_min -21
_diffrn_reflns_limit_l_max 23
_diffrn_reflns_limit_l_min -23
_diffrn_reflns_number 43419
_diffrn_reflns_theta_full 25.28
_diffrn_reflns_theta_max 25.28
_diffrn_reflns_theta_min 1.50
_diffrn_standards_decay_% 0.4
_diffrn_standards_interval_time 328
_diffrn_standards_number 841
_exptl_absorpt_coefficient_mu 1.307
_exptl_absorpt_correction_T_max 0.8509
_exptl_absorpt_correction_T_min 0.7124
_exptl_absorpt_correction_type integration
_exptl_absorpt_process_details '(Bruker, 1998)'
_exptl_crystal_colour black
_exptl_crystal_density_diffrn 1.721
_exptl_crystal_description prism
_exptl_crystal_F_000 2692
_exptl_crystal_id p03oa
_exptl_crystal_preparation
; 
The data crystal was mounted using oil (Parantone-N, Exxon) to a 
thin glass fiber with the (1 0 0) scattering planes roughly normal 
to the spindle axis. 
;
_exptl_crystal_size_max 0.39
_exptl_crystal_size_mid 0.26
_exptl_crystal_size_min 0.13
_refine_diff_density_max 0.624
_refine_diff_density_min -0.610
_refine_diff_density_rms 0.087
_refine_ls_extinction_method none
_refine_ls_goodness_of_fit_ref 1.091
_refine_ls_hydrogen_treatment noref
_refine_ls_matrix_type full
_refine_ls_number_parameters 631
_refine_ls_number_reflns 9385
_refine_ls_number_restraints 15
_refine_ls_restrained_S_all 1.092
_refine_ls_R_factor_all 0.0348
_refine_ls_R_factor_gt 0.0258
_refine_ls_shift/su_max 0.021
_refine_ls_shift/su_mean 0.001
_refine_ls_structure_factor_coef Fsqd
_refine_ls_weighting_details 'calc w=1/[\s^2^(Fo^2^)+(0.0330P)^2^+0.0000P] where P=(Fo^2^+2Fc^2^)/3'
_refine_ls_weighting_scheme calc
_refine_ls_wR_factor_gt 0.0628
_refine_ls_wR_factor_ref 0.0653
_reflns_number_gt 7910
_reflns_number_total 9385
_reflns_threshold_expression >2sigma(I)
_cod_data_source_file ic0255104_s1_1.cif
_cod_data_source_block p03oa
_cod_depositor_comments
;
The following automatic conversions were performed:

'_symmetry_cell_setting' value 'Monoclinic' changed to 'monoclinic'
according to the built-in table from CIF Core dictionary named
'cif_core.dic' version 2.4.1 from 2010-06-29.

Automatic conversion script
Id: cif_fix_values 1646 2011-03-28 12:23:43Z adriana 
;
_cod_original_sg_symbol_H-M 'P 1 21/n 1 '
_cod_database_code 4317901

loop_
_symmetry_equiv_pos_as_xyz
'x, y, z'
'-x+1/2, y+1/2, -z+1/2'
'-x, -y, -z'
'x-1/2, -y-1/2, z-1/2'

loop_
_atom_site_label
_atom_site_type_symbol
_atom_site_fract_x
_atom_site_fract_y
_atom_site_fract_z
_atom_site_U_iso_or_equiv
_atom_site_adp_type
_atom_site_occupancy
_atom_site_symmetry_multiplicity
_atom_site_calc_flag
_atom_site_refinement_flags
_atom_site_disorder_assembly
_atom_site_disorder_group
Ru1 Ru 0.453702(16) 0.086044(11) 0.037732(11) 0.01724(6) Uani 1 1 d . . .
Ru2 Ru 0.416161(15) 0.018697(11) -0.095444(10) 0.01711(6) Uani 1 1 d . . .
Ru3 Ru 0.607911(16) 0.051770(11) -0.027760(11) 0.01707(6) Uani 1 1 d . . .
S1 S 0.48079(5) 0.12860(3) -0.07110(3) 0.01920(15) Uani 1 1 d . . .
S2 S 0.62073(5) 0.09975(3) 0.08760(3) 0.01955(15) Uani 1 1 d . . .
S3 S 0.30104(5) 0.04286(3) -0.02532(3) 0.01910(15) Uani 1 1 d . . .
S4 S 0.43952(5) 0.01270(3) 0.13376(3) 0.01929(15) Uani 1 1 d . . .
P1 P 0.42678(5) 0.19363(4) 0.08034(4) 0.02020(16) Uani 1 1 d . . .
P2 P 0.31582(5) 0.05535(4) -0.19966(3) 0.01953(16) Uani 1 1 d . . .
P3 P 0.72675(5) 0.10985(4) -0.06913(4) 0.01953(16) Uani 1 1 d . . .
C1 C 0.4530(2) 0.20527(15) 0.17791(14) 0.0255(7) Uani 1 1 d . . .
C2 C 0.4227(3) 0.26431(18) 0.20781(17) 0.0447(9) Uani 1 1 d . . .
H2 H 0.3892 0.2989 0.1776 0.054 Uiso 1 1 calc R . .
C3 C 0.4408(3) 0.2733(2) 0.28092(18) 0.0582(11) Uani 1 1 d . . .
H3 H 0.4211 0.3142 0.3005 0.070 Uiso 1 1 calc R . .
C4 C 0.4874(3) 0.2227(2) 0.32524(16) 0.0496(10) Uani 1 1 d . . .
H4 H 0.4975 0.2281 0.3754 0.059 Uiso 1 1 calc R . .
C5 C 0.5194(2) 0.16468(18) 0.29718(16) 0.0377(8) Uani 1 1 d . . .
H5 H 0.5528 0.1304 0.3278 0.045 Uiso 1 1 calc R . .
C6 C 0.5026(2) 0.15613(16) 0.22310(15) 0.0289(7) Uani 1 1 d . . .
H6 H 0.5255 0.1162 0.2038 0.035 Uiso 1 1 calc R . .
C7 C 0.3062(2) 0.23315(14) 0.05418(13) 0.0226(6) Uani 1 1 d . . .
C8 C 0.2243(2) 0.19264(15) 0.04620(14) 0.0257(7) Uani 1 1 d . . .
H8 H 0.2310 0.1446 0.0529 0.031 Uiso 1 1 calc R . .
C9 C 0.1329(2) 0.22126(17) 0.02858(15) 0.0335(8) Uani 1 1 d . . .
H9 H 0.0773 0.1929 0.0229 0.040 Uiso 1 1 calc R . .
C10 C 0.1227(2) 0.29146(17) 0.01922(15) 0.0346(8) Uani 1 1 d . . .
H10 H 0.0600 0.3112 0.0073 0.042 Uiso 1 1 calc R . .
C11 C 0.2024(2) 0.33206(16) 0.02714(14) 0.0314(7) Uani 1 1 d . . .
H11 H 0.1951 0.3801 0.0206 0.038 Uiso 1 1 calc R . .
C12 C 0.2944(2) 0.30383(15) 0.04468(14) 0.0279(7) Uani 1 1 d . . .
H12 H 0.3496 0.3326 0.0503 0.034 Uiso 1 1 calc R . .
C13 C 0.5027(2) 0.25866(14) 0.05009(15) 0.0251(7) Uani 1 1 d . . .
C14 C 0.4790(2) 0.28132(14) -0.01994(15) 0.0298(7) Uani 1 1 d . . .
H14 H 0.4216 0.2652 -0.0506 0.036 Uiso 1 1 calc R . .
C15 C 0.5386(3) 0.32749(16) -0.04564(18) 0.0394(8) Uani 1 1 d . . .
H15 H 0.5215 0.3432 -0.0934 0.047 Uiso 1 1 calc R . .
C16 C 0.6222(3) 0.35012(18) -0.0015(2) 0.0485(10) Uani 1 1 d . . .
H16 H 0.6637 0.3808 -0.0192 0.058 Uiso 1 1 calc R . .
C17 C 0.6461(3) 0.32856(17) 0.0681(2) 0.0474(9) Uani 1 1 d . . .
H17 H 0.7035 0.3450 0.0985 0.057 Uiso 1 1 calc R . .
C18 C 0.5866(2) 0.28272(16) 0.09456(18) 0.0363(8) Uani 1 1 d . . .
H18 H 0.6034 0.2680 0.1427 0.044 Uiso 1 1 calc R . .
C19 C 0.1922(2) 0.02134(14) -0.22390(14) 0.0223(6) Uani 1 1 d . . .
C20 C 0.1781(2) -0.04933(15) -0.22353(15) 0.0297(7) Uani 1 1 d . . .
H20 H 0.2308 -0.0784 -0.2040 0.036 Uiso 1 1 calc R . .
C21 C 0.0886(2) -0.07746(17) -0.25119(16) 0.0366(8) Uani 1 1 d . . .
H21 H 0.0809 -0.1257 -0.2517 0.044 Uiso 1 1 calc R . .
C22 C 0.0105(2) -0.03644(18) -0.27794(17) 0.0386(8) Uani 1 1 d . . .
H22 H -0.0510 -0.0560 -0.2967 0.046 Uiso 1 1 calc R . .
C23 C 0.0227(2) 0.03379(18) -0.27713(18) 0.0405(8) Uani 1 1 d . . .
H23 H -0.0311 0.0626 -0.2947 0.049 Uiso 1 1 calc R . .
C24 C 0.1129(2) 0.06253(17) -0.25085(15) 0.0329(7) Uani 1 1 d . . .
H24 H 0.1205 0.1108 -0.2513 0.039 Uiso 1 1 calc R . .
C25 C 0.3580(2) 0.04152(14) -0.28306(14) 0.0233(6) Uani 1 1 d . . .
C26 C 0.3000(2) 0.01306(16) -0.34346(15) 0.0338(7) Uani 1 1 d . . .
H26 H 0.2358 -0.0005 -0.3424 0.041 Uiso 1 1 calc R . .
C27 C 0.3346(3) 0.00407(19) -0.40545(17) 0.0474(9) Uani 1 1 d . . .
H27 H 0.2940 -0.0152 -0.4464 0.057 Uiso 1 1 calc R . .
C28 C 0.4276(3) 0.02312(17) -0.40744(17) 0.0423(9) Uani 1 1 d . . .
H28 H 0.4515 0.0167 -0.4496 0.051 Uiso 1 1 calc R . .
C29 C 0.4862(2) 0.05159(16) -0.34774(16) 0.0349(8) Uani 1 1 d . . .
H29 H 0.5504 0.0649 -0.3490 0.042 Uiso 1 1 calc R . .
C30 C 0.4517(2) 0.06083(15) -0.28603(15) 0.0271(7) Uani 1 1 d . . .
H30 H 0.4925 0.0805 -0.2454 0.033 Uiso 1 1 calc R . .
C31 C 0.2924(2) 0.14788(14) -0.20136(13) 0.0216(6) Uani 1 1 d . . .
C32 C 0.2578(2) 0.17623(15) -0.14493(14) 0.0286(7) Uani 1 1 d . . .
H32 H 0.2490 0.1478 -0.1068 0.034 Uiso 1 1 calc R . .
C33 C 0.2361(2) 0.24546(16) -0.14375(15) 0.0325(7) Uani 1 1 d . . .
H33 H 0.2126 0.2641 -0.1050 0.039 Uiso 1 1 calc R . .
C34 C 0.2488(2) 0.28684(15) -0.19890(16) 0.0333(7) Uani 1 1 d . . .
H34 H 0.2345 0.3343 -0.1981 0.040 Uiso 1 1 calc R . .
C35 C 0.2822(2) 0.25964(16) -0.25514(17) 0.0365(8) Uani 1 1 d . . .
H35 H 0.2899 0.2883 -0.2935 0.044 Uiso 1 1 calc R . .
C36 C 0.3048(2) 0.19057(15) -0.25632(15) 0.0299(7) Uani 1 1 d . . .
H36 H 0.3289 0.1725 -0.2950 0.036 Uiso 1 1 calc R . .
C37 C 0.78687(19) 0.18137(14) -0.01559(14) 0.0222(6) Uani 1 1 d . . .
C38 C 0.8010(2) 0.24541(15) -0.04302(16) 0.0314(7) Uani 1 1 d . . .
H38 H 0.7735 0.2555 -0.0914 0.038 Uiso 1 1 calc R . .
C39 C 0.8551(2) 0.29490(17) 0.00001(18) 0.0392(8) Uani 1 1 d . . .
H39 H 0.8628 0.3391 -0.0187 0.047 Uiso 1 1 calc R . .
C40 C 0.8974(2) 0.27999(18) 0.06951(18) 0.0401(9) Uani 1 1 d . . .
H40 H 0.9343 0.3139 0.0987 0.048 Uiso 1 1 calc R . .
C41 C 0.8865(2) 0.21628(18) 0.09681(16) 0.0369(8) Uani 1 1 d . . .
H41 H 0.9177 0.2057 0.1444 0.044 Uiso 1 1 calc R . .
C42 C 0.8303(2) 0.16735(16) 0.05537(14) 0.0294(7) Uani 1 1 d . . .
H42 H 0.8212 0.1239 0.0752 0.035 Uiso 1 1 calc R . .
C43 C 0.6861(2) 0.14938(14) -0.15743(14) 0.0234(6) Uani 1 1 d . . .
C44 C 0.6180(2) 0.20201(15) -0.16469(15) 0.0280(7) Uani 1 1 d . . .
H44 H 0.5928 0.2159 -0.1248 0.034 Uiso 1 1 calc R . .
C45 C 0.5870(2) 0.23419(17) -0.22981(16) 0.0365(8) Uani 1 1 d . . .
H45 H 0.5410 0.2702 -0.2343 0.044 Uiso 1 1 calc R . .
C46 C 0.6229(3) 0.21401(18) -0.28818(16) 0.0435(9) Uani 1 1 d . . .
H46 H 0.6022 0.2364 -0.3327 0.052 Uiso 1 1 calc R . .
C47 C 0.6886(2) 0.16165(19) -0.28150(15) 0.0398(9) Uani 1 1 d . . .
H47 H 0.7126 0.1475 -0.3218 0.048 Uiso 1 1 calc R . .
C48 C 0.7205(2) 0.12890(16) -0.21639(14) 0.0298(7) Uani 1 1 d . . .
H48 H 0.7658 0.0925 -0.2125 0.036 Uiso 1 1 calc R . .
C49 C 0.8331(2) 0.06057(15) -0.08095(14) 0.0233(6) Uani 1 1 d . . .
C50 C 0.8234(2) -0.00751(15) -0.10212(15) 0.0304(7) Uani 1 1 d . . .
H50 H 0.7619 -0.0291 -0.1092 0.037 Uiso 1 1 calc R . .
C51 C 0.9035(3) -0.04441(17) -0.11302(16) 0.0379(8) Uani 1 1 d . . .
H51 H 0.8966 -0.0909 -0.1275 0.045 Uiso 1 1 calc R . .
C52 C 0.9927(2) -0.01302(19) -0.10264(17) 0.0433(9) Uani 1 1 d . . .
H52 H 1.0475 -0.0384 -0.1091 0.052 Uiso 1 1 calc R . .
C53 C 1.0030(2) 0.05466(19) -0.08302(17) 0.0405(8) Uani 1 1 d . . .
H53 H 1.0644 0.0762 -0.0767 0.049 Uiso 1 1 calc R . .
C54 C 0.9236(2) 0.09115(17) -0.07253(15) 0.0312(7) Uani 1 1 d . . .
H54 H 0.9309 0.1380 -0.0593 0.037 Uiso 1 1 calc R . .
Cl1 Cl 0.24577(9) 0.13539(6) 0.27619(7) 0.0808(4) Uani 1 1 d . . .
Cl2 Cl 0.27381(11) 0.01840(7) 0.36983(8) 0.0972(5) Uani 1 1 d . . .
C55 C 0.3037(3) 0.0580(2) 0.2963(2) 0.0727(13) Uani 1 1 d . . .
H55A H 0.3744 0.0654 0.3057 0.087 Uiso 1 1 calc R . .
H55B H 0.2863 0.0272 0.2546 0.087 Uiso 1 1 calc R . .
Cl3 Cl 0.9253(5) 0.0264(4) 0.5334(2) 0.0728(16) Uani 0.50 1 d PDU . .
Cl4 Cl 1.0897(5) -0.0312(4) 0.4896(4) 0.118(2) Uani 0.50 1 d PDU . .
C56 C 0.9717(6) -0.0011(4) 0.4598(3) 0.059(2) Uani 0.50 1 d PDU . .
H56A H 0.9305 -0.0380 0.4343 0.071 Uiso 0.50 1 calc PR . .
H56B H 0.9717 0.0374 0.4263 0.071 Uiso 0.50 1 calc PR . .

loop_
_atom_site_aniso_label
_atom_site_aniso_U_11
_atom_site_aniso_U_22
_atom_site_aniso_U_33
_atom_site_aniso_U_23
_atom_site_aniso_U_13
_atom_site_aniso_U_12
Ru1 0.01702(13) 0.01779(13) 0.01691(11) 0.00017(9) 0.00357(9) 0.00042(9)
Ru2 0.01741(13) 0.01779(13) 0.01584(11) 0.00037(8) 0.00286(9) 0.00027(9)
Ru3 0.01654(12) 0.01792(13) 0.01668(11) 0.00073(9) 0.00329(9) -0.00008(9)
S1 0.0192(4) 0.0188(4) 0.0194(3) 0.0013(3) 0.0034(3) -0.0002(3)
S2 0.0193(4) 0.0203(4) 0.0186(3) -0.0006(3) 0.0030(3) -0.0008(3)
S3 0.0179(4) 0.0205(4) 0.0187(3) 0.0006(3) 0.0035(3) 0.0004(3)
S4 0.0203(4) 0.0207(4) 0.0171(3) 0.0000(3) 0.0044(3) 0.0005(3)
P1 0.0195(4) 0.0195(4) 0.0213(4) -0.0020(3) 0.0037(3) 0.0005(3)
P2 0.0202(4) 0.0211(4) 0.0166(3) 0.0003(3) 0.0024(3) 0.0014(3)
P3 0.0185(4) 0.0212(4) 0.0189(3) 0.0014(3) 0.0039(3) -0.0011(3)
C1 0.0212(16) 0.0310(17) 0.0242(15) -0.0055(12) 0.0044(13) -0.0015(13)
C2 0.051(2) 0.047(2) 0.0296(17) -0.0120(15) -0.0049(16) 0.0212(18)
C3 0.056(3) 0.074(3) 0.040(2) -0.030(2) -0.0021(19) 0.023(2)
C4 0.038(2) 0.089(3) 0.0192(16) -0.0119(18) 0.0003(15) 0.006(2)
C5 0.034(2) 0.051(2) 0.0259(16) -0.0001(15) 0.0015(14) -0.0058(17)
C6 0.0267(17) 0.0300(17) 0.0286(15) -0.0024(13) 0.0028(13) -0.0018(14)
C7 0.0232(16) 0.0267(16) 0.0174(13) -0.0027(11) 0.0030(12) 0.0038(13)
C8 0.0266(17) 0.0269(17) 0.0240(14) -0.0017(12) 0.0062(13) 0.0019(13)
C9 0.0242(18) 0.046(2) 0.0302(16) -0.0085(14) 0.0049(14) -0.0029(15)
C10 0.0278(19) 0.050(2) 0.0253(16) -0.0016(14) 0.0036(14) 0.0154(16)
C11 0.041(2) 0.0300(18) 0.0243(15) 0.0011(13) 0.0092(14) 0.0109(15)
C12 0.0282(18) 0.0274(17) 0.0291(15) -0.0014(13) 0.0081(13) 0.0033(14)
C13 0.0239(17) 0.0174(15) 0.0363(17) -0.0035(12) 0.0116(14) -0.0006(13)
C14 0.0340(19) 0.0226(16) 0.0355(17) -0.0031(13) 0.0136(14) 0.0022(14)
C15 0.049(2) 0.0263(19) 0.050(2) 0.0060(15) 0.0276(18) 0.0064(16)
C16 0.043(2) 0.030(2) 0.081(3) 0.0083(19) 0.033(2) -0.0038(17)
C17 0.032(2) 0.037(2) 0.074(3) -0.0046(19) 0.0134(19) -0.0113(17)
C18 0.0283(19) 0.0324(19) 0.047(2) -0.0026(15) 0.0063(16) -0.0028(15)
C19 0.0185(15) 0.0288(17) 0.0185(13) -0.0012(12) 0.0019(12) 0.0010(13)
C20 0.0301(18) 0.0282(18) 0.0286(16) 0.0020(13) 0.0010(14) 0.0016(14)
C21 0.033(2) 0.037(2) 0.0367(18) -0.0027(15) -0.0003(15) -0.0090(16)
C22 0.0242(18) 0.051(2) 0.0379(18) -0.0034(16) 0.0004(15) -0.0095(16)
C23 0.0209(18) 0.050(2) 0.047(2) 0.0013(16) -0.0019(15) 0.0036(16)
C24 0.0286(19) 0.0338(19) 0.0341(17) -0.0006(14) 0.0015(14) -0.0003(15)
C25 0.0276(17) 0.0229(16) 0.0199(14) 0.0034(11) 0.0060(12) 0.0051(13)
C26 0.0319(18) 0.044(2) 0.0258(16) -0.0071(14) 0.0056(14) -0.0015(15)
C27 0.055(3) 0.057(2) 0.0302(18) -0.0163(16) 0.0079(17) -0.003(2)
C28 0.054(2) 0.047(2) 0.0311(17) -0.0037(15) 0.0198(17) 0.0117(18)
C29 0.0350(19) 0.035(2) 0.0381(18) 0.0071(15) 0.0154(15) 0.0071(15)
C30 0.0279(17) 0.0304(17) 0.0225(14) 0.0058(12) 0.0041(13) 0.0074(14)
C31 0.0178(15) 0.0238(16) 0.0220(14) 0.0016(11) 0.0013(12) 0.0015(12)
C32 0.0341(19) 0.0291(17) 0.0226(14) 0.0072(12) 0.0058(13) 0.0077(14)
C33 0.0350(19) 0.0347(19) 0.0272(16) -0.0014(13) 0.0050(14) 0.0104(15)
C34 0.0349(19) 0.0206(17) 0.0446(19) 0.0016(14) 0.0086(15) 0.0039(14)
C35 0.043(2) 0.0276(18) 0.0426(19) 0.0123(14) 0.0181(16) 0.0046(15)
C36 0.0324(18) 0.0283(18) 0.0317(16) 0.0047(13) 0.0134(14) 0.0057(14)
C37 0.0155(15) 0.0256(16) 0.0263(14) -0.0039(12) 0.0060(12) -0.0038(12)
C38 0.0291(18) 0.0299(18) 0.0343(17) 0.0010(13) 0.0047(14) -0.0021(14)
C39 0.0304(19) 0.0264(19) 0.061(2) -0.0046(16) 0.0111(17) -0.0089(15)
C40 0.0288(19) 0.047(2) 0.047(2) -0.0236(17) 0.0116(16) -0.0116(16)
C41 0.0239(18) 0.061(2) 0.0266(16) -0.0118(15) 0.0069(14) -0.0119(16)
C42 0.0238(17) 0.0390(19) 0.0265(15) 0.0002(13) 0.0079(13) -0.0052(14)
C43 0.0217(16) 0.0261(16) 0.0209(14) 0.0053(12) 0.0008(12) -0.0084(13)
C44 0.0266(17) 0.0279(17) 0.0299(16) 0.0076(13) 0.0066(13) -0.0032(14)
C45 0.0311(19) 0.038(2) 0.0368(18) 0.0128(15) -0.0008(15) -0.0025(15)
C46 0.040(2) 0.058(2) 0.0284(17) 0.0202(16) -0.0042(15) -0.0133(19)
C47 0.039(2) 0.059(2) 0.0215(15) 0.0021(15) 0.0071(15) -0.0109(18)
C48 0.0289(18) 0.0361(19) 0.0251(15) 0.0007(13) 0.0070(13) -0.0050(14)
C49 0.0235(17) 0.0295(17) 0.0180(13) 0.0033(12) 0.0068(12) 0.0016(13)
C50 0.0295(18) 0.0318(18) 0.0328(16) 0.0014(13) 0.0128(14) 0.0026(14)
C51 0.047(2) 0.0324(19) 0.0383(18) 0.0027(14) 0.0195(16) 0.0111(16)
C52 0.034(2) 0.065(3) 0.0363(18) 0.0068(17) 0.0187(16) 0.0233(19)
C53 0.0243(18) 0.064(3) 0.0355(18) -0.0028(17) 0.0103(15) 0.0015(17)
C54 0.0263(18) 0.040(2) 0.0279(16) 0.0004(14) 0.0076(14) -0.0006(15)
Cl1 0.0634(8) 0.0467(7) 0.1223(10) -0.0015(6) -0.0031(7) 0.0036(5)
Cl2 0.0971(10) 0.1034(11) 0.1075(10) 0.0322(8) 0.0588(8) 0.0357(8)
C55 0.082(3) 0.057(3) 0.087(3) 0.008(2) 0.036(3) 0.019(2)
Cl3 0.110(4) 0.054(2) 0.0600(15) -0.0069(13) 0.0301(17) -0.004(2)
Cl4 0.059(2) 0.049(2) 0.252(7) -0.006(5) 0.050(4) -0.0022(17)
C56 0.073(6) 0.044(5) 0.058(5) 0.002(4) 0.009(4) -0.014(4)

loop_
_atom_type_symbol
_atom_type_description
_atom_type_scat_dispersion_real
_atom_type_scat_dispersion_imag
_atom_type_scat_source
C C 0.0033 0.0016 'International Tables Vol C Tables 4.2.6.8 and 6.1.1.4'
H H 0.0000 0.0000 'International Tables Vol C Tables 4.2.6.8 and 6.1.1.4'
P P 0.1023 0.0942 'International Tables Vol C Tables 4.2.6.8 and 6.1.1.4'
S S 0.1246 0.1234 'International Tables Vol C Tables 4.2.6.8 and 6.1.1.4'
Cl Cl 0.1484 0.1585 'International Tables Vol C Tables 4.2.6.8 and 6.1.1.4'
Ru Ru -1.2594 0.8363 'International Tables Vol C Tables 4.2.6.8 and 6.1.1.4'

loop_
_exptl_crystal_face_index_h
_exptl_crystal_face_index_k
_exptl_crystal_face_index_l
_exptl_crystal_face_perp_dist
0.00 -2.00 -1.00 0.0500
0.00 1.00 1.00 0.0800
0.00 1.00 -1.00 0.1300
0.00 -1.00 1.00 0.1300
-1.00 0.00 1.00 0.1200
1.00 0.00 -1.00 0.1200
1.00 1.00 0.00 0.1200
1.00 0.00 0.00 0.1950
-1.00 0.00 0.00 0.1950

loop_
_geom_angle_atom_site_label_1
_geom_angle_atom_site_label_2
_geom_angle_atom_site_label_3
_geom_angle
_geom_angle_site_symmetry_1
_geom_angle_site_symmetry_3
_geom_angle_publ_flag
P1 Ru1 S1 93.60(4) . . ?
P1 Ru1 S2 88.77(3) . . ?
S1 Ru1 S2 89.11(3) . . ?
P1 Ru1 S4 103.05(4) . . ?
S1 Ru1 S4 163.27(3) . . ?
S2 Ru1 S4 89.67(3) . . ?
P1 Ru1 S3 107.50(3) . . ?
S1 Ru1 S3 88.46(4) . . ?
S2 Ru1 S3 163.67(3) . . ?
S4 Ru1 S3 88.04(3) . . ?
P1 Ru1 Ru3 125.00(2) . . ?
S1 Ru1 Ru3 53.26(2) . . ?
S2 Ru1 Ru3 53.72(3) . . ?
S4 Ru1 Ru3 113.76(3) . . ?
S3 Ru1 Ru3 112.97(4) . . ?
P1 Ru1 Ru2 131.47(3) . 3_655 ?
S1 Ru1 Ru2 113.00(3) . 3_655 ?
S2 Ru1 Ru2 53.87(3) . 3_655 ?
S4 Ru1 Ru2 53.98(3) . 3_655 ?
S3 Ru1 Ru2 112.79(4) . 3_655 ?
Ru3 Ru1 Ru2 60.04(3) . 3_655 ?
P1 Ru1 Ru3 144.88(3) . 3_655 ?
S1 Ru1 Ru3 112.45(2) . 3_655 ?
S2 Ru1 Ru3 113.71(2) . 3_655 ?
S4 Ru1 Ru3 53.33(3) . 3_655 ?
S3 Ru1 Ru3 52.958(17) . 3_655 ?
Ru3 Ru1 Ru3 89.99(2) . 3_655 ?
Ru2 Ru1 Ru3 60.06(3) 3_655 3_655 ?
P1 Ru1 Ru2 136.80(2) . . ?
S1 Ru1 Ru2 52.80(3) . . ?
S2 Ru1 Ru2 113.57(2) . . ?
S4 Ru1 Ru2 113.04(4) . . ?
S3 Ru1 Ru2 53.18(2) . . ?
Ru3 Ru1 Ru2 60.05(2) . . ?
Ru2 Ru1 Ru2 90.04(3) 3_655 . ?
Ru3 Ru1 Ru2 59.883(17) 3_655 . ?
P2 Ru2 S1 91.80(3) . . ?
P2 Ru2 S3 93.49(4) . . ?
S1 Ru2 S3 89.41(3) . . ?
P2 Ru2 S2 104.66(3) . 3_655 ?
S1 Ru2 S2 163.49(3) . 3_655 ?
S3 Ru2 S2 88.38(3) . 3_655 ?
P2 Ru2 S4 102.77(4) . 3_655 ?
S1 Ru2 S4 88.53(3) . 3_655 ?
S3 Ru2 S4 163.67(2) . 3_655 ?
S2 Ru2 S4 89.01(3) 3_655 3_655 ?
P2 Ru2 Ru1 142.83(2) . 3_655 ?
S1 Ru2 Ru1 113.09(4) . 3_655 ?
S3 Ru2 Ru1 113.01(3) . 3_655 ?
S2 Ru2 Ru1 53.40(3) 3_655 3_655 ?
S4 Ru2 Ru1 53.55(3) 3_655 3_655 ?
P2 Ru2 Ru3 135.89(3) . 3_655 ?
S1 Ru2 Ru3 113.02(3) . 3_655 ?
S3 Ru2 Ru3 53.21(3) . 3_655 ?
S2 Ru2 Ru3 53.58(2) 3_655 3_655 ?
S4 Ru2 Ru3 113.26(2) 3_655 3_655 ?
Ru1 Ru2 Ru3 59.97(2) 3_655 3_655 ?
P2 Ru2 Ru3 133.08(2) . . ?
S1 Ru2 Ru3 53.261(19) . . ?
S3 Ru2 Ru3 113.62(4) . . ?
S2 Ru2 Ru3 113.245(19) 3_655 . ?
S4 Ru2 Ru3 53.23(3) 3_655 . ?
Ru1 Ru2 Ru3 60.07(3) 3_655 . ?
Ru3 Ru2 Ru3 89.95(2) 3_655 . ?
P2 Ru2 Ru1 127.17(3) . . ?
S1 Ru2 Ru1 53.23(2) . . ?
S3 Ru2 Ru1 54.05(3) . . ?
S2 Ru2 Ru1 113.36(3) 3_655 . ?
S4 Ru2 Ru1 112.86(3) 3_655 . ?
Ru1 Ru2 Ru1 89.96(3) 3_655 . ?
Ru3 Ru2 Ru1 60.02(3) 3_655 . ?
Ru3 Ru2 Ru1 59.837(14) . . ?
P3 Ru3 S1 97.00(4) . . ?
P3 Ru3 S3 99.43(4) . 3_655 ?
S1 Ru3 S3 163.52(3) . 3_655 ?
P3 Ru3 S4 93.47(4) . 3_655 ?
S1 Ru3 S4 88.75(3) . 3_655 ?
S3 Ru3 S4 89.13(4) 3_655 3_655 ?
P3 Ru3 S2 102.08(3) . . ?
S1 Ru3 S2 88.91(3) . . ?
S3 Ru3 S2 88.77(4) 3_655 . ?
S4 Ru3 S2 164.44(3) 3_655 . ?
P3 Ru3 Ru1 136.57(3) . . ?
S1 Ru3 Ru1 53.25(3) . . ?
S3 Ru3 Ru1 113.36(3) 3_655 . ?
S4 Ru3 Ru1 113.87(3) 3_655 . ?
S2 Ru3 Ru1 53.45(3) . . ?
P3 Ru3 Ru2 139.10(2) . 3_655 ?
S1 Ru3 Ru2 112.95(3) . 3_655 ?
S3 Ru3 Ru2 53.54(2) 3_655 3_655 ?
S4 Ru3 Ru2 113.56(4) 3_655 3_655 ?
S2 Ru3 Ru2 53.79(4) . 3_655 ?
Ru1 Ru3 Ru2 59.99(2) . 3_655 ?
P3 Ru3 Ru2 130.79(3) . . ?
S1 Ru3 Ru2 52.83(3) . . ?
S3 Ru3 Ru2 113.79(3) 3_655 . ?
S4 Ru3 Ru2 53.97(2) 3_655 . ?
S2 Ru3 Ru2 113.37(2) . . ?
Ru1 Ru3 Ru2 60.12(3) . . ?
Ru2 Ru3 Ru2 90.05(2) 3_655 . ?
P3 Ru3 Ru1 133.11(2) . 3_655 ?
S1 Ru3 Ru1 112.47(4) . 3_655 ?
S3 Ru3 Ru1 54.16(3) 3_655 3_655 ?
S4 Ru3 Ru1 53.63(2) 3_655 3_655 ?
S2 Ru3 Ru1 113.64(2) . 3_655 ?
Ru1 Ru3 Ru1 90.01(2) . 3_655 ?
Ru2 Ru3 Ru1 60.09(2) 3_655 3_655 ?
Ru2 Ru3 Ru1 59.870(8) . 3_655 ?
Ru2 S1 Ru3 73.91(4) . . ?
Ru2 S1 Ru1 73.98(3) . . ?
Ru3 S1 Ru1 73.49(3) . . ?
Ru1 S2 Ru3 72.83(2) . . ?
Ru1 S2 Ru2 72.73(2) . 3_655 ?
Ru3 S2 Ru2 72.63(3) . 3_655 ?
Ru3 S3 Ru2 73.25(3) 3_655 . ?
Ru3 S3 Ru1 72.89(4) 3_655 . ?
Ru2 S3 Ru1 72.77(4) . . ?
Ru3 S4 Ru1 73.04(4) 3_655 . ?
Ru3 S4 Ru2 72.80(3) 3_655 3_655 ?
Ru1 S4 Ru2 72.47(3) . 3_655 ?
C13 P1 C7 101.14(14) . . ?
C13 P1 C1 103.32(13) . . ?
C7 P1 C1 101.65(12) . . ?
C13 P1 Ru1 111.45(9) . . ?
C7 P1 Ru1 119.70(9) . . ?
C1 P1 Ru1 117.23(10) . . ?
C19 P2 C31 101.15(13) . . ?
C19 P2 C25 101.02(13) . . ?
C31 P2 C25 102.65(12) . . ?
C19 P2 Ru2 119.06(9) . . ?
C31 P2 Ru2 113.32(9) . . ?
C25 P2 Ru2 117.11(10) . . ?
C37 P3 C49 100.01(13) . . ?
C37 P3 C43 102.42(13) . . ?
C49 P3 C43 102.17(13) . . ?
C37 P3 Ru3 117.87(9) . . ?
C49 P3 Ru3 117.34(10) . . ?
C43 P3 Ru3 114.52(9) . . ?
C6 C1 C2 118.3(3) . . ?
C6 C1 P1 121.3(2) . . ?
C2 C1 P1 120.4(2) . . ?
C3 C2 C1 121.0(3) . . ?
C3 C2 H2 119.5 . . ?
C1 C2 H2 119.5 . . ?
C4 C3 C2 119.9(3) . . ?
C4 C3 H3 120.1 . . ?
C2 C3 H3 120.1 . . ?
C5 C4 C3 120.3(3) . . ?
C5 C4 H4 119.9 . . ?
C3 C4 H4 119.9 . . ?
C4 C5 C6 119.8(3) . . ?
C4 C5 H5 120.1 . . ?
C6 C5 H5 120.1 . . ?
C1 C6 C5 120.6(3) . . ?
C1 C6 H6 119.7 . . ?
C5 C6 H6 119.7 . . ?
C8 C7 C12 118.4(3) . . ?
C8 C7 P1 119.7(2) . . ?
C12 C7 P1 121.8(2) . . ?
C9 C8 C7 120.8(3) . . ?
C9 C8 H8 119.6 . . ?
C7 C8 H8 119.6 . . ?
C8 C9 C10 119.9(3) . . ?
C8 C9 H9 120.1 . . ?
C10 C9 H9 120.1 . . ?
C11 C10 C9 120.1(3) . . ?
C11 C10 H10 120.0 . . ?
C9 C10 H10 120.0 . . ?
C10 C11 C12 120.5(3) . . ?
C10 C11 H11 119.7 . . ?
C12 C11 H11 119.7 . . ?
C11 C12 C7 120.3(3) . . ?
C11 C12 H12 119.9 . . ?
C7 C12 H12 119.9 . . ?
C18 C13 C14 119.3(3) . . ?
C18 C13 P1 121.3(2) . . ?
C14 C13 P1 119.3(2) . . ?
C13 C14 C15 120.6(3) . . ?
C13 C14 H14 119.7 . . ?
C15 C14 H14 119.7 . . ?
C16 C15 C14 119.7(3) . . ?
C16 C15 H15 120.1 . . ?
C14 C15 H15 120.1 . . ?
C15 C16 C17 120.3(3) . . ?
C15 C16 H16 119.9 . . ?
C17 C16 H16 119.9 . . ?
C16 C17 C18 120.5(3) . . ?
C16 C17 H17 119.8 . . ?
C18 C17 H17 119.8 . . ?
C13 C18 C17 119.7(3) . . ?
C13 C18 H18 120.2 . . ?
C17 C18 H18 120.2 . . ?
C24 C19 C20 118.1(3) . . ?
C24 C19 P2 122.4(2) . . ?
C20 C19 P2 119.1(2) . . ?
C21 C20 C19 120.8(3) . . ?
C21 C20 H20 119.6 . . ?
C19 C20 H20 119.6 . . ?
C22 C21 C20 120.8(3) . . ?
C22 C21 H21 119.6 . . ?
C20 C21 H21 119.6 . . ?
C21 C22 C23 119.1(3) . . ?
C21 C22 H22 120.4 . . ?
C23 C22 H22 120.4 . . ?
C22 C23 C24 120.6(3) . . ?
C22 C23 H23 119.7 . . ?
C24 C23 H23 119.7 . . ?
C23 C24 C19 120.6(3) . . ?
C23 C24 H24 119.7 . . ?
C19 C24 H24 119.7 . . ?
C26 C25 C30 118.4(3) . . ?
C26 C25 P2 122.9(2) . . ?
C30 C25 P2 118.8(2) . . ?
C25 C26 C27 120.9(3) . . ?
C25 C26 H26 119.5 . . ?
C27 C26 H26 119.5 . . ?
C28 C27 C26 120.1(3) . . ?
C28 C27 H27 120.0 . . ?
C26 C27 H27 120.0 . . ?
C27 C28 C29 119.7(3) . . ?
C27 C28 H28 120.2 . . ?
C29 C28 H28 120.2 . . ?
C28 C29 C30 120.4(3) . . ?
C28 C29 H29 119.8 . . ?
C30 C29 H29 119.8 . . ?
C29 C30 C25 120.6(3) . . ?
C29 C30 H30 119.7 . . ?
C25 C30 H30 119.7 . . ?
C36 C31 C32 118.4(3) . . ?
C36 C31 P2 123.7(2) . . ?
C32 C31 P2 117.9(2) . . ?
C33 C32 C31 121.0(3) . . ?
C33 C32 H32 119.5 . . ?
C31 C32 H32 119.5 . . ?
C34 C33 C32 119.7(3) . . ?
C34 C33 H33 120.2 . . ?
C32 C33 H33 120.2 . . ?
C33 C34 C35 120.1(3) . . ?
C33 C34 H34 120.0 . . ?
C35 C34 H34 120.0 . . ?
C34 C35 C36 120.5(3) . . ?
C34 C35 H35 119.8 . . ?
C36 C35 H35 119.8 . . ?
C31 C36 C35 120.4(3) . . ?
C31 C36 H36 119.8 . . ?
C35 C36 H36 119.8 . . ?
C38 C37 C42 118.5(3) . . ?
C38 C37 P3 124.1(2) . . ?
C42 C37 P3 117.0(2) . . ?
C37 C38 C39 120.4(3) . . ?
C37 C38 H38 119.8 . . ?
C39 C38 H38 119.8 . . ?
C40 C39 C38 120.1(3) . . ?
C40 C39 H39 119.9 . . ?
C38 C39 H39 119.9 . . ?
C41 C40 C39 120.2(3) . . ?
C41 C40 H40 119.9 . . ?
C39 C40 H40 119.9 . . ?
C40 C41 C42 120.3(3) . . ?
C40 C41 H41 119.9 . . ?
C42 C41 H41 119.9 . . ?
C41 C42 C37 120.4(3) . . ?
C41 C42 H42 119.8 . . ?
C37 C42 H42 119.8 . . ?
C48 C43 C44 119.1(3) . . ?
C48 C43 P3 122.5(2) . . ?
C44 C43 P3 118.4(2) . . ?
C45 C44 C43 120.3(3) . . ?
C45 C44 H44 119.8 . . ?
C43 C44 H44 119.8 . . ?
C46 C45 C44 120.1(3) . . ?
C46 C45 H45 119.9 . . ?
C44 C45 H45 119.9 . . ?
C47 C46 C45 119.7(3) . . ?
C47 C46 H46 120.2 . . ?
C45 C46 H46 120.2 . . ?
C46 C47 C48 120.8(3) . . ?
C46 C47 H47 119.6 . . ?
C48 C47 H47 119.6 . . ?
C43 C48 C47 120.0(3) . . ?
C43 C48 H48 120.0 . . ?
C47 C48 H48 120.0 . . ?
C50 C49 C54 118.5(3) . . ?
C50 C49 P3 120.3(2) . . ?
C54 C49 P3 121.1(2) . . ?
C49 C50 C51 120.4(3) . . ?
C49 C50 H50 119.8 . . ?
C51 C50 H50 119.8 . . ?
C52 C51 C50 119.7(3) . . ?
C52 C51 H51 120.2 . . ?
C50 C51 H51 120.2 . . ?
C53 C52 C51 120.6(3) . . ?
C53 C52 H52 119.7 . . ?
C51 C52 H52 119.7 . . ?
C52 C53 C54 119.6(3) . . ?
C52 C53 H53 120.2 . . ?
C54 C53 H53 120.2 . . ?
C53 C54 C49 121.2(3) . . ?
C53 C54 H54 119.4 . . ?
C49 C54 H54 119.4 . . ?
Cl1 C55 Cl2 112.8(2) . . ?
Cl1 C55 H55A 109.0 . . ?
Cl2 C55 H55A 109.0 . . ?
Cl1 C55 H55B 109.0 . . ?
Cl2 C55 H55B 109.0 . . ?
H55A C55 H55B 107.8 . . ?
Cl4 C56 Cl3 109.3(4) . . ?
Cl4 C56 H56A 109.8 . . ?
Cl3 C56 H56A 109.8 . . ?
Cl4 C56 H56B 109.8 . . ?
Cl3 C56 H56B 109.8 . . ?
H56A C56 H56B 108.3 . . ?

loop_
_geom_bond_atom_site_label_1
_geom_bond_atom_site_label_2
_geom_bond_distance
_geom_bond_site_symmetry_2
_geom_bond_publ_flag
Ru1 P1 2.3172(12) . ?
Ru1 S1 2.3562(12) . ?
Ru1 S2 2.3705(13) . ?
Ru1 S4 2.3785(11) . ?
Ru1 S3 2.3963(12) . ?
Ru1 Ru3 2.8193(11) . ?
Ru1 Ru2 2.8197(10) 3_655 ?
Ru1 Ru3 2.8253(13) 3_655 ?
Ru1 Ru2 2.8273(12) . ?
Ru2 P2 2.3114(11) . ?
Ru2 S1 2.3430(12) . ?
Ru2 S3 2.3697(11) . ?
Ru2 S2 2.3850(13) 3_655 ?
Ru2 S4 2.3917(12) 3_655 ?
Ru2 Ru1 2.8197(10) 3_655 ?
Ru2 Ru3 2.8213(11) 3_655 ?
Ru2 Ru3 2.8252(12) . ?
Ru3 P3 2.3043(11) . ?
Ru3 S1 2.3563(11) . ?
Ru3 S3 2.3596(11) 3_655 ?
Ru3 S4 2.3691(11) 3_655 ?
Ru3 S2 2.3787(12) . ?
Ru3 Ru2 2.8213(11) 3_655 ?
Ru3 Ru1 2.8253(13) 3_655 ?
S2 Ru2 2.3850(13) 3_655 ?
S3 Ru3 2.3596(11) 3_655 ?
S4 Ru3 2.3691(11) 3_655 ?
S4 Ru2 2.3917(12) 3_655 ?
P1 C13 1.836(3) . ?
P1 C7 1.843(3) . ?
P1 C1 1.847(3) . ?
P2 C19 1.836(3) . ?
P2 C31 1.838(3) . ?
P2 C25 1.844(3) . ?
P3 C37 1.835(3) . ?
P3 C49 1.840(3) . ?
P3 C43 1.843(3) . ?
C1 C6 1.383(4) . ?
C1 C2 1.396(4) . ?
C2 C3 1.385(4) . ?
C2 H2 0.9500 . ?
C3 C4 1.378(5) . ?
C3 H3 0.9500 . ?
C4 C5 1.373(5) . ?
C4 H4 0.9500 . ?
C5 C6 1.403(4) . ?
C5 H5 0.9500 . ?
C6 H6 0.9500 . ?
C7 C8 1.385(4) . ?
C7 C12 1.399(4) . ?
C8 C9 1.383(4) . ?
C8 H8 0.9500 . ?
C9 C10 1.388(4) . ?
C9 H9 0.9500 . ?
C10 C11 1.361(4) . ?
C10 H10 0.9500 . ?
C11 C12 1.388(4) . ?
C11 H11 0.9500 . ?
C12 H12 0.9500 . ?
C13 C18 1.390(4) . ?
C13 C14 1.389(4) . ?
C14 C15 1.394(4) . ?
C14 H14 0.9500 . ?
C15 C16 1.376(5) . ?
C15 H15 0.9500 . ?
C16 C17 1.376(5) . ?
C16 H16 0.9500 . ?
C17 C18 1.396(4) . ?
C17 H17 0.9500 . ?
C18 H18 0.9500 . ?
C19 C24 1.389(4) . ?
C19 C20 1.396(4) . ?
C20 C21 1.381(4) . ?
C20 H20 0.9500 . ?
C21 C22 1.374(5) . ?
C21 H21 0.9500 . ?
C22 C23 1.383(4) . ?
C22 H22 0.9500 . ?
C23 C24 1.389(4) . ?
C23 H23 0.9500 . ?
C24 H24 0.9500 . ?
C25 C26 1.389(4) . ?
C25 C30 1.391(4) . ?
C26 C27 1.391(4) . ?
C26 H26 0.9500 . ?
C27 C28 1.376(5) . ?
C27 H27 0.9500 . ?
C28 C29 1.383(5) . ?
C28 H28 0.9500 . ?
C29 C30 1.386(4) . ?
C29 H29 0.9500 . ?
C30 H30 0.9500 . ?
C31 C36 1.386(4) . ?
C31 C32 1.395(4) . ?
C32 C33 1.389(4) . ?
C32 H32 0.9500 . ?
C33 C34 1.375(4) . ?
C33 H33 0.9500 . ?
C34 C35 1.374(4) . ?
C34 H34 0.9500 . ?
C35 C36 1.389(4) . ?
C35 H35 0.9500 . ?
C36 H36 0.9500 . ?
C37 C38 1.389(4) . ?
C37 C42 1.400(4) . ?
C38 C39 1.393(4) . ?
C38 H38 0.9500 . ?
C39 C40 1.375(5) . ?
C39 H39 0.9500 . ?
C40 C41 1.373(5) . ?
C40 H40 0.9500 . ?
C41 C42 1.384(4) . ?
C41 H41 0.9500 . ?
C42 H42 0.9500 . ?
C43 C48 1.383(4) . ?
C43 C44 1.396(4) . ?
C44 C45 1.387(4) . ?
C44 H44 0.9500 . ?
C45 C46 1.383(4) . ?
C45 H45 0.9500 . ?
C46 C47 1.369(5) . ?
C46 H46 0.9500 . ?
C47 C48 1.393(4) . ?
C47 H47 0.9500 . ?
C48 H48 0.9500 . ?
C49 C50 1.390(4) . ?
C49 C54 1.391(4) . ?
C50 C51 1.396(4) . ?
C50 H50 0.9500 . ?
C51 C52 1.379(5) . ?
C51 H51 0.9500 . ?
C52 C53 1.375(5) . ?
C52 H52 0.9500 . ?
C53 C54 1.381(4) . ?
C53 H53 0.9500 . ?
C54 H54 0.9500 . ?
Cl1 C55 1.725(4) . ?
Cl2 C55 1.739(4) . ?
C55 H55A 0.9900 . ?
C55 H55B 0.9900 . ?
Cl3 C56 1.764(7) . ?
Cl4 C56 1.749(7) . ?
C56 H56A 0.9900 . ?
C56 H56B 0.9900 . ?

loop_
_geom_torsion_atom_site_label_1
_geom_torsion_atom_site_label_2
_geom_torsion_atom_site_label_3
_geom_torsion_atom_site_label_4
_geom_torsion
_geom_torsion_site_symmetry_1
_geom_torsion_site_symmetry_2
_geom_torsion_site_symmetry_3
_geom_torsion_site_symmetry_4
_geom_torsion_publ_flag
P1 Ru1 Ru2 P2 -12.71(4) . . . . ?
S1 Ru1 Ru2 P2 -58.84(4) . . . . ?
S2 Ru1 Ru2 P2 -128.20(3) . . . . ?
S4 Ru1 Ru2 P2 131.51(4) . . . . ?
S3 Ru1 Ru2 P2 62.90(4) . . . . ?
Ru3 Ru1 Ru2 P2 -123.41(3) . . . . ?
Ru2 Ru1 Ru2 P2 -178.19(3) 3_655 . . . ?
Ru3 Ru1 Ru2 P2 127.07(4) 3_655 . . . ?
P1 Ru1 Ru2 S1 46.13(4) . . . . ?
S2 Ru1 Ru2 S1 -69.36(3) . . . . ?
S4 Ru1 Ru2 S1 -169.65(3) . . . . ?
S3 Ru1 Ru2 S1 121.74(3) . . . . ?
Ru3 Ru1 Ru2 S1 -64.57(3) . . . . ?
Ru2 Ru1 Ru2 S1 -119.35(4) 3_655 . . . ?
Ru3 Ru1 Ru2 S1 -174.09(2) 3_655 . . . ?
P1 Ru1 Ru2 S3 -75.61(4) . . . . ?
S1 Ru1 Ru2 S3 -121.74(3) . . . . ?
S2 Ru1 Ru2 S3 168.90(3) . . . . ?
S4 Ru1 Ru2 S3 68.61(3) . . . . ?
Ru3 Ru1 Ru2 S3 173.69(2) . . . . ?
Ru2 Ru1 Ru2 S3 118.91(3) 3_655 . . . ?
Ru3 Ru1 Ru2 S3 64.17(2) 3_655 . . . ?
P1 Ru1 Ru2 S2 -145.05(4) . . . 3_655 ?
S1 Ru1 Ru2 S2 168.82(3) . . . 3_655 ?
S2 Ru1 Ru2 S2 99.46(3) . . . 3_655 ?
S4 Ru1 Ru2 S2 -0.83(3) . . . 3_655 ?
S3 Ru1 Ru2 S2 -69.44(3) . . . 3_655 ?
Ru3 Ru1 Ru2 S2 104.25(2) . . . 3_655 ?
Ru2 Ru1 Ru2 S2 49.47(3) 3_655 . . 3_655 ?
Ru3 Ru1 Ru2 S2 -5.26(2) 3_655 . . 3_655 ?
P1 Ru1 Ru2 S4 115.65(4) . . . 3_655 ?
S1 Ru1 Ru2 S4 69.52(3) . . . 3_655 ?
S2 Ru1 Ru2 S4 0.16(3) . . . 3_655 ?
S4 Ru1 Ru2 S4 -100.13(3) . . . 3_655 ?
S3 Ru1 Ru2 S4 -168.74(3) . . . 3_655 ?
Ru3 Ru1 Ru2 S4 4.947(19) . . . 3_655 ?
Ru2 Ru1 Ru2 S4 -49.83(2) 3_655 . . 3_655 ?
Ru3 Ru1 Ru2 S4 -104.57(2) 3_655 . . 3_655 ?
P1 Ru1 Ru2 Ru1 165.48(3) . . . 3_655 ?
S1 Ru1 Ru2 Ru1 119.35(4) . . . 3_655 ?
S2 Ru1 Ru2 Ru1 49.99(3) . . . 3_655 ?
S4 Ru1 Ru2 Ru1 -50.30(3) . . . 3_655 ?
S3 Ru1 Ru2 Ru1 -118.91(3) . . . 3_655 ?
Ru3 Ru1 Ru2 Ru1 54.78(2) . . . 3_655 ?
Ru2 Ru1 Ru2 Ru1 0.0 3_655 . . 3_655 ?
Ru3 Ru1 Ru2 Ru1 -54.74(3) 3_655 . . 3_655 ?
P1 Ru1 Ru2 Ru3 -139.78(4) . . . 3_655 ?
S1 Ru1 Ru2 Ru3 174.09(2) . . . 3_655 ?
S2 Ru1 Ru2 Ru3 104.73(2) . . . 3_655 ?
S4 Ru1 Ru2 Ru3 4.44(2) . . . 3_655 ?
S3 Ru1 Ru2 Ru3 -64.17(2) . . . 3_655 ?
Ru3 Ru1 Ru2 Ru3 109.515(13) . . . 3_655 ?
Ru2 Ru1 Ru2 Ru3 54.74(3) 3_655 . . 3_655 ?
P1 Ru1 Ru2 Ru3 110.70(3) . . . . ?
S1 Ru1 Ru2 Ru3 64.57(3) . . . . ?
S2 Ru1 Ru2 Ru3 -4.790(19) . . . . ?
S4 Ru1 Ru2 Ru3 -105.08(2) . . . . ?
S3 Ru1 Ru2 Ru3 -173.69(2) . . . . ?
Ru2 Ru1 Ru2 Ru3 -54.78(2) 3_655 . . . ?
Ru3 Ru1 Ru2 Ru3 -109.515(13) 3_655 . . . ?
P1 Ru1 Ru3 P3 -9.29(4) . . . . ?
S1 Ru1 Ru3 P3 55.43(4) . . . . ?
S2 Ru1 Ru3 P3 -66.17(4) . . . . ?
S4 Ru1 Ru3 P3 -136.84(4) . . . . ?
S3 Ru1 Ru3 P3 124.77(4) . . . . ?
Ru2 Ru1 Ru3 P3 -131.26(3) 3_655 . . . ?
Ru3 Ru1 Ru3 P3 173.90(3) 3_655 . . . ?
Ru2 Ru1 Ru3 P3 119.28(3) . . . . ?
P1 Ru1 Ru3 S1 -64.72(4) . . . . ?
S2 Ru1 Ru3 S1 -121.59(4) . . . . ?
S4 Ru1 Ru3 S1 167.74(3) . . . . ?
S3 Ru1 Ru3 S1 69.34(4) . . . . ?
Ru2 Ru1 Ru3 S1 173.31(2) 3_655 . . . ?
Ru3 Ru1 Ru3 S1 118.47(3) 3_655 . . . ?
Ru2 Ru1 Ru3 S1 63.86(4) . . . . ?
P1 Ru1 Ru3 S3 126.43(4) . . . 3_655 ?
S1 Ru1 Ru3 S3 -168.85(3) . . . 3_655 ?
S2 Ru1 Ru3 S3 69.56(4) . . . 3_655 ?
S4 Ru1 Ru3 S3 -1.11(3) . . . 3_655 ?
S3 Ru1 Ru3 S3 -99.50(4) . . . 3_655 ?
Ru2 Ru1 Ru3 S3 4.46(2) 3_655 . . 3_655 ?
Ru3 Ru1 Ru3 S3 -50.37(3) 3_655 . . 3_655 ?
Ru2 Ru1 Ru3 S3 -104.99(4) . . . 3_655 ?
P1 Ru1 Ru3 S4 -133.61(3) . . . 3_655 ?
S1 Ru1 Ru3 S4 -68.89(4) . . . 3_655 ?
S2 Ru1 Ru3 S4 169.52(3) . . . 3_655 ?
S4 Ru1 Ru3 S4 98.85(4) . . . 3_655 ?
S3 Ru1 Ru3 S4 0.45(3) . . . 3_655 ?
Ru2 Ru1 Ru3 S4 104.42(4) 3_655 . . 3_655 ?
Ru3 Ru1 Ru3 S4 49.59(2) 3_655 . . 3_655 ?
Ru2 Ru1 Ru3 S4 -5.033(19) . . . 3_655 ?
P1 Ru1 Ru3 S2 56.87(3) . . . . ?
S1 Ru1 Ru3 S2 121.59(4) . . . . ?
S4 Ru1 Ru3 S2 -70.67(4) . . . . ?
S3 Ru1 Ru3 S2 -169.07(3) . . . . ?
Ru2 Ru1 Ru3 S2 -65.10(4) 3_655 . . . ?
Ru3 Ru1 Ru3 S2 -119.93(2) 3_655 . . . ?
Ru2 Ru1 Ru3 S2 -174.55(2) . . . . ?
P1 Ru1 Ru3 Ru2 121.97(3) . . . 3_655 ?
S1 Ru1 Ru3 Ru2 -173.31(2) . . . 3_655 ?
S2 Ru1 Ru3 Ru2 65.10(4) . . . 3_655 ?
S4 Ru1 Ru3 Ru2 -5.575(19) . . . 3_655 ?
S3 Ru1 Ru3 Ru2 -103.97(4) . . . 3_655 ?
Ru3 Ru1 Ru3 Ru2 -54.84(2) 3_655 . . 3_655 ?
Ru2 Ru1 Ru3 Ru2 -109.46(3) . . . 3_655 ?
P1 Ru1 Ru3 Ru2 -128.58(3) . . . . ?
S1 Ru1 Ru3 Ru2 -63.86(4) . . . . ?
S2 Ru1 Ru3 Ru2 174.55(2) . . . . ?
S4 Ru1 Ru3 Ru2 103.88(4) . . . . ?
S3 Ru1 Ru3 Ru2 5.487(19) . . . . ?
Ru2 Ru1 Ru3 Ru2 109.46(3) 3_655 . . . ?
Ru3 Ru1 Ru3 Ru2 54.618(13) 3_655 . . . ?
P1 Ru1 Ru3 Ru1 176.81(3) . . . 3_655 ?
S1 Ru1 Ru3 Ru1 -118.47(3) . . . 3_655 ?
S2 Ru1 Ru3 Ru1 119.93(2) . . . 3_655 ?
S4 Ru1 Ru3 Ru1 49.26(3) . . . 3_655 ?
S3 Ru1 Ru3 Ru1 -49.13(2) . . . 3_655 ?
Ru2 Ru1 Ru3 Ru1 54.84(2) 3_655 . . 3_655 ?
Ru3 Ru1 Ru3 Ru1 0.0 3_655 . . 3_655 ?
Ru2 Ru1 Ru3 Ru1 -54.618(13) . . . 3_655 ?
P2 Ru2 Ru3 P3 -13.22(4) . . . . ?
S1 Ru2 Ru3 P3 -63.11(4) . . . . ?
S3 Ru2 Ru3 P3 -133.20(4) . . . . ?
S2 Ru2 Ru3 P3 127.92(3) 3_655 . . . ?
S4 Ru2 Ru3 P3 58.06(5) 3_655 . . . ?
Ru1 Ru2 Ru3 P3 122.88(3) 3_655 . . . ?
Ru3 Ru2 Ru3 P3 177.64(3) 3_655 . . . ?
Ru1 Ru2 Ru3 P3 -127.63(4) . . . . ?
P2 Ru2 Ru3 S1 49.89(4) . . . . ?
S3 Ru2 Ru3 S1 -70.09(3) . . . . ?
S2 Ru2 Ru3 S1 -168.97(3) 3_655 . . . ?
S4 Ru2 Ru3 S1 121.18(3) 3_655 . . . ?
Ru1 Ru2 Ru3 S1 -174.01(2) 3_655 . . . ?
Ru3 Ru2 Ru3 S1 -119.25(3) 3_655 . . . ?
Ru1 Ru2 Ru3 S1 -64.52(3) . . . . ?
P2 Ru2 Ru3 S3 -141.33(3) . . . 3_655 ?
S1 Ru2 Ru3 S3 168.78(3) . . . 3_655 ?
S3 Ru2 Ru3 S3 98.69(3) . . . 3_655 ?
S2 Ru2 Ru3 S3 -0.19(3) 3_655 . . 3_655 ?
S4 Ru2 Ru3 S3 -70.04(4) 3_655 . . 3_655 ?
Ru1 Ru2 Ru3 S3 -5.232(18) 3_655 . . 3_655 ?
Ru3 Ru2 Ru3 S3 49.53(2) 3_655 . . 3_655 ?
Ru1 Ru2 Ru3 S3 104.26(3) . . . 3_655 ?
P2 Ru2 Ru3 S4 -71.28(5) . . . 3_655 ?
S1 Ru2 Ru3 S4 -121.18(3) . . . 3_655 ?
S3 Ru2 Ru3 S4 168.73(3) . . . 3_655 ?
S2 Ru2 Ru3 S4 69.85(4) 3_655 . . 3_655 ?
Ru1 Ru2 Ru3 S4 64.81(3) 3_655 . . 3_655 ?
Ru3 Ru2 Ru3 S4 119.57(4) 3_655 . . 3_655 ?
Ru1 Ru2 Ru3 S4 174.31(2) . . . 3_655 ?
P2 Ru2 Ru3 S2 119.18(4) . . . . ?
S1 Ru2 Ru3 S2 69.28(3) . . . . ?
S3 Ru2 Ru3 S2 -0.81(3) . . . . ?
S2 Ru2 Ru3 S2 -99.69(3) 3_655 . . . ?
S4 Ru2 Ru3 S2 -169.54(3) 3_655 . . . ?
Ru1 Ru2 Ru3 S2 -104.73(3) 3_655 . . . ?
Ru3 Ru2 Ru3 S2 -49.97(3) 3_655 . . . ?
Ru1 Ru2 Ru3 S2 4.766(19) . . . . ?
P2 Ru2 Ru3 Ru1 114.41(4) . . . . ?
S1 Ru2 Ru3 Ru1 64.52(3) . . . . ?
S3 Ru2 Ru3 Ru1 -5.58(2) . . . . ?
S2 Ru2 Ru3 Ru1 -104.45(3) 3_655 . . . ?
S4 Ru2 Ru3 Ru1 -174.31(2) 3_655 . . . ?
Ru1 Ru2 Ru3 Ru1 -109.50(2) 3_655 . . . ?
Ru3 Ru2 Ru3 Ru1 -54.73(3) 3_655 . . . ?
P2 Ru2 Ru3 Ru2 169.14(3) . . . 3_655 ?
S1 Ru2 Ru3 Ru2 119.25(3) . . . 3_655 ?
S3 Ru2 Ru3 Ru2 49.16(3) . . . 3_655 ?
S2 Ru2 Ru3 Ru2 -49.72(2) 3_655 . . 3_655 ?
S4 Ru2 Ru3 Ru2 -119.57(4) 3_655 . . 3_655 ?
Ru1 Ru2 Ru3 Ru2 -54.763(13) 3_655 . . 3_655 ?
Ru3 Ru2 Ru3 Ru2 0.0 3_655 . . 3_655 ?
Ru1 Ru2 Ru3 Ru2 54.73(3) . . . 3_655 ?
P2 Ru2 Ru3 Ru1 -136.09(3) . . . 3_655 ?
S1 Ru2 Ru3 Ru1 174.01(2) . . . 3_655 ?
S3 Ru2 Ru3 Ru1 103.92(3) . . . 3_655 ?
S2 Ru2 Ru3 Ru1 5.041(18) 3_655 . . 3_655 ?
S4 Ru2 Ru3 Ru1 -64.81(3) 3_655 . . 3_655 ?
Ru3 Ru2 Ru3 Ru1 54.763(13) 3_655 . . 3_655 ?
Ru1 Ru2 Ru3 Ru1 109.50(2) . . . 3_655 ?
P2 Ru2 S1 Ru3 -146.02(2) . . . . ?
S3 Ru2 S1 Ru3 120.51(4) . . . . ?
S2 Ru2 S1 Ru3 38.22(9) 3_655 . . . ?
S4 Ru2 S1 Ru3 -43.28(3) 3_655 . . . ?
Ru1 Ru2 S1 Ru3 5.64(2) 3_655 . . . ?
Ru3 Ru2 S1 Ru3 71.44(2) 3_655 . . . ?
Ru1 Ru2 S1 Ru3 77.00(3) . . . . ?
P2 Ru2 S1 Ru1 136.98(3) . . . . ?
S3 Ru2 S1 Ru1 43.51(3) . . . . ?
S2 Ru2 S1 Ru1 -38.78(9) 3_655 . . . ?
S4 Ru2 S1 Ru1 -120.29(2) 3_655 . . . ?
Ru1 Ru2 S1 Ru1 -71.36(3) 3_655 . . . ?
Ru3 Ru2 S1 Ru1 -5.56(2) 3_655 . . . ?
Ru3 Ru2 S1 Ru1 -77.00(3) . . . . ?
P3 Ru3 S1 Ru2 137.13(3) . . . . ?
S3 Ru3 S1 Ru2 -38.88(9) 3_655 . . . ?
S4 Ru3 S1 Ru2 43.79(2) 3_655 . . . ?
S2 Ru3 S1 Ru2 -120.83(2) . . . . ?
Ru1 Ru3 S1 Ru2 -77.63(3) . . . . ?
Ru2 Ru3 S1 Ru2 -71.35(3) 3_655 . . . ?
Ru1 Ru3 S1 Ru2 -5.60(2) 3_655 . . . ?
P3 Ru3 S1 Ru1 -145.23(2) . . . . ?
S3 Ru3 S1 Ru1 38.76(9) 3_655 . . . ?
S4 Ru3 S1 Ru1 121.43(4) 3_655 . . . ?
S2 Ru3 S1 Ru1 -43.19(3) . . . . ?
Ru2 Ru3 S1 Ru1 6.29(2) 3_655 . . . ?
Ru2 Ru3 S1 Ru1 77.63(3) . . . . ?
Ru1 Ru3 S1 Ru1 72.03(3) 3_655 . . . ?
P1 Ru1 S1 Ru2 -150.36(3) . . . . ?
S2 Ru1 S1 Ru2 120.92(2) . . . . ?
S4 Ru1 S1 Ru2 35.06(10) . . . . ?
S3 Ru1 S1 Ru2 -42.93(2) . . . . ?
Ru3 Ru1 S1 Ru2 77.55(3) . . . . ?
Ru2 Ru1 S1 Ru2 71.25(4) 3_655 . . . ?
Ru3 Ru1 S1 Ru2 5.53(2) 3_655 . . . ?
P1 Ru1 S1 Ru3 132.09(3) . . . . ?
S2 Ru1 S1 Ru3 43.37(3) . . . . ?
S4 Ru1 S1 Ru3 -42.49(9) . . . . ?
S3 Ru1 S1 Ru3 -120.47(4) . . . . ?
Ru2 Ru1 S1 Ru3 -6.29(2) 3_655 . . . ?
Ru3 Ru1 S1 Ru3 -72.02(3) 3_655 . . . ?
Ru2 Ru1 S1 Ru3 -77.55(3) . . . . ?
P1 Ru1 S2 Ru3 -136.68(2) . . . . ?
S1 Ru1 S2 Ru3 -43.05(3) . . . . ?
S4 Ru1 S2 Ru3 120.27(4) . . . . ?
S3 Ru1 S2 Ru3 38.39(9) . . . . ?
Ru2 Ru1 S2 Ru3 76.64(3) 3_655 . . . ?
Ru3 Ru1 S2 Ru3 71.17(2) 3_655 . . . ?
Ru2 Ru1 S2 Ru3 5.15(2) . . . . ?
P1 Ru1 S2 Ru2 146.69(3) . . . 3_655 ?
S1 Ru1 S2 Ru2 -119.69(2) . . . 3_655 ?
S4 Ru1 S2 Ru2 43.63(2) . . . 3_655 ?
S3 Ru1 S2 Ru2 -38.25(9) . . . 3_655 ?
Ru3 Ru1 S2 Ru2 -76.64(3) . . . 3_655 ?
Ru3 Ru1 S2 Ru2 -5.46(2) 3_655 . . 3_655 ?
Ru2 Ru1 S2 Ru2 -71.49(3) . . . 3_655 ?
P3 Ru3 S2 Ru1 139.98(3) . . . . ?
S1 Ru3 S2 Ru1 43.05(3) . . . . ?
S3 Ru3 S2 Ru1 -120.63(3) 3_655 . . . ?
S4 Ru3 S2 Ru1 -38.33(10) 3_655 . . . ?
Ru2 Ru3 S2 Ru1 -76.766(19) 3_655 . . . ?
Ru2 Ru3 S2 Ru1 -5.14(2) . . . . ?
Ru1 Ru3 S2 Ru1 -71.08(2) 3_655 . . . ?
P3 Ru3 S2 Ru2 -143.25(3) . . . 3_655 ?
S1 Ru3 S2 Ru2 119.82(4) . . . 3_655 ?
S3 Ru3 S2 Ru2 -43.87(3) 3_655 . . 3_655 ?
S4 Ru3 S2 Ru2 38.44(10) 3_655 . . 3_655 ?
Ru1 Ru3 S2 Ru2 76.766(19) . . . 3_655 ?
Ru2 Ru3 S2 Ru2 71.62(2) . . . 3_655 ?
Ru1 Ru3 S2 Ru2 5.68(2) 3_655 . . 3_655 ?
P2 Ru2 S3 Ru3 148.49(2) . . . 3_655 ?
S1 Ru2 S3 Ru3 -119.74(4) . . . 3_655 ?
S2 Ru2 S3 Ru3 43.90(3) 3_655 . . 3_655 ?
S4 Ru2 S3 Ru3 -37.02(10) 3_655 . . 3_655 ?
Ru1 Ru2 S3 Ru3 -4.79(2) 3_655 . . 3_655 ?
Ru3 Ru2 S3 Ru3 -70.84(3) . . . 3_655 ?
Ru1 Ru2 S3 Ru3 -76.80(4) . . . 3_655 ?
P2 Ru2 S3 Ru1 -134.71(3) . . . . ?
S1 Ru2 S3 Ru1 -42.94(2) . . . . ?
S2 Ru2 S3 Ru1 120.70(2) 3_655 . . . ?
S4 Ru2 S3 Ru1 39.78(10) 3_655 . . . ?
Ru1 Ru2 S3 Ru1 72.00(4) 3_655 . . . ?
Ru3 Ru2 S3 Ru1 76.80(4) 3_655 . . . ?
Ru3 Ru2 S3 Ru1 5.96(2) . . . . ?
P1 Ru1 S3 Ru3 -146.78(3) . . . 3_655 ?
S1 Ru1 S3 Ru3 119.93(2) . . . 3_655 ?
S2 Ru1 S3 Ru3 38.40(9) . . . 3_655 ?
S4 Ru1 S3 Ru3 -43.71(2) . . . 3_655 ?
Ru3 Ru1 S3 Ru3 71.33(3) . . . 3_655 ?
Ru2 Ru1 S3 Ru3 5.55(2) 3_655 . . 3_655 ?
Ru2 Ru1 S3 Ru3 77.27(3) . . . 3_655 ?
P1 Ru1 S3 Ru2 135.95(2) . . . . ?
S1 Ru1 S3 Ru2 42.66(3) . . . . ?
S2 Ru1 S3 Ru2 -38.88(9) . . . . ?
S4 Ru1 S3 Ru2 -120.98(4) . . . . ?
Ru3 Ru1 S3 Ru2 -5.94(2) . . . . ?
Ru2 Ru1 S3 Ru2 -71.72(3) 3_655 . . . ?
Ru3 Ru1 S3 Ru2 -77.27(3) 3_655 . . . ?
P1 Ru1 S4 Ru3 150.96(3) . . . 3_655 ?
S1 Ru1 S4 Ru3 -34.60(10) . . . 3_655 ?
S2 Ru1 S4 Ru3 -120.38(2) . . . 3_655 ?
S3 Ru1 S4 Ru3 43.44(2) . . . 3_655 ?
Ru3 Ru1 S4 Ru3 -70.85(3) . . . 3_655 ?
Ru2 Ru1 S4 Ru3 -76.83(3) 3_655 . . 3_655 ?
Ru2 Ru1 S4 Ru3 -4.79(2) . . . 3_655 ?
P1 Ru1 S4 Ru2 -132.22(2) . . . 3_655 ?
S1 Ru1 S4 Ru2 42.23(9) . . . 3_655 ?
S2 Ru1 S4 Ru2 -43.55(3) . . . 3_655 ?
S3 Ru1 S4 Ru2 120.27(4) . . . 3_655 ?
Ru3 Ru1 S4 Ru2 5.97(2) . . . 3_655 ?
Ru3 Ru1 S4 Ru2 76.83(3) 3_655 . . 3_655 ?
Ru2 Ru1 S4 Ru2 72.04(3) . . . 3_655 ?
S1 Ru1 P1 C13 -34.68(11) . . . . ?
S2 Ru1 P1 C13 54.35(11) . . . . ?
S4 Ru1 P1 C13 143.72(11) . . . . ?
S3 Ru1 P1 C13 -124.20(11) . . . . ?
Ru3 Ru1 P1 C13 11.88(11) . . . . ?
Ru2 Ru1 P1 C13 90.65(11) 3_655 . . . ?
Ru3 Ru1 P1 C13 -173.68(10) 3_655 . . . ?
Ru2 Ru1 P1 C13 -69.80(11) . . . . ?
S1 Ru1 P1 C7 82.90(10) . . . . ?
S2 Ru1 P1 C7 171.93(10) . . . . ?
S4 Ru1 P1 C7 -98.70(10) . . . . ?
S3 Ru1 P1 C7 -6.62(10) . . . . ?
Ru3 Ru1 P1 C7 129.46(10) . . . . ?
Ru2 Ru1 P1 C7 -151.77(10) 3_655 . . . ?
Ru3 Ru1 P1 C7 -56.10(11) 3_655 . . . ?
Ru2 Ru1 P1 C7 47.78(11) . . . . ?
S1 Ru1 P1 C1 -153.39(11) . . . . ?
S2 Ru1 P1 C1 -64.37(11) . . . . ?
S4 Ru1 P1 C1 25.01(11) . . . . ?
S3 Ru1 P1 C1 117.09(10) . . . . ?
Ru3 Ru1 P1 C1 -106.84(11) . . . . ?
Ru2 Ru1 P1 C1 -28.07(11) 3_655 . . . ?
Ru3 Ru1 P1 C1 67.60(11) 3_655 . . . ?
Ru2 Ru1 P1 C1 171.48(10) . . . . ?
S1 Ru2 P2 C19 -140.89(10) . . . . ?
S3 Ru2 P2 C19 -51.38(11) . . . . ?
S2 Ru2 P2 C19 37.86(11) 3_655 . . . ?
S4 Ru2 P2 C19 130.21(11) 3_655 . . . ?
Ru1 Ru2 P2 C19 85.40(11) 3_655 . . . ?
Ru3 Ru2 P2 C19 -14.42(11) 3_655 . . . ?
Ru3 Ru2 P2 C19 -178.72(10) . . . . ?
Ru1 Ru2 P2 C19 -97.60(11) . . . . ?
S1 Ru2 P2 C31 -22.17(10) . . . . ?
S3 Ru2 P2 C31 67.35(10) . . . . ?
S2 Ru2 P2 C31 156.59(10) 3_655 . . . ?
S4 Ru2 P2 C31 -111.07(10) 3_655 . . . ?
Ru1 Ru2 P2 C31 -155.88(9) 3_655 . . . ?
Ru3 Ru2 P2 C31 104.31(10) 3_655 . . . ?
Ru3 Ru2 P2 C31 -59.99(10) . . . . ?
Ru1 Ru2 P2 C31 21.13(10) . . . . ?
S1 Ru2 P2 C25 97.08(11) . . . . ?
S3 Ru2 P2 C25 -173.40(11) . . . . ?
S2 Ru2 P2 C25 -84.16(11) 3_655 . . . ?
S4 Ru2 P2 C25 8.19(11) 3_655 . . . ?
Ru1 Ru2 P2 C25 -36.62(12) 3_655 . . . ?
Ru3 Ru2 P2 C25 -136.44(11) 3_655 . . . ?
Ru3 Ru2 P2 C25 59.26(11) . . . . ?
Ru1 Ru2 P2 C25 140.38(10) . . . . ?
S1 Ru3 P3 C37 82.46(11) . . . . ?
S3 Ru3 P3 C37 -98.69(11) 3_655 . . . ?
S4 Ru3 P3 C37 171.62(11) 3_655 . . . ?
S2 Ru3 P3 C37 -7.93(11) . . . . ?
Ru1 Ru3 P3 C37 40.79(11) . . . . ?
Ru2 Ru3 P3 C37 -55.42(12) 3_655 . . . ?
Ru2 Ru3 P3 C37 128.18(11) . . . . ?
Ru1 Ru3 P3 C37 -147.58(10) 3_655 . . . ?
S1 Ru3 P3 C49 -157.89(10) . . . . ?
S3 Ru3 P3 C49 20.96(10) 3_655 . . . ?
S4 Ru3 P3 C49 -68.73(10) 3_655 . . . ?
S2 Ru3 P3 C49 111.72(10) . . . . ?
Ru1 Ru3 P3 C49 160.45(10) . . . . ?
Ru2 Ru3 P3 C49 64.23(11) 3_655 . . . ?
Ru2 Ru3 P3 C49 -112.17(10) . . . . ?
Ru1 Ru3 P3 C49 -27.93(11) 3_655 . . . ?
S1 Ru3 P3 C43 -38.11(11) . . . . ?
S3 Ru3 P3 C43 140.74(10) 3_655 . . . ?
S4 Ru3 P3 C43 51.05(11) 3_655 . . . ?
S2 Ru3 P3 C43 -128.50(11) . . . . ?
Ru1 Ru3 P3 C43 -79.78(11) . . . . ?
Ru2 Ru3 P3 C43 -175.99(10) 3_655 . . . ?
Ru2 Ru3 P3 C43 7.61(11) . . . . ?
Ru1 Ru3 P3 C43 91.85(11) 3_655 . . . ?
C13 P1 C1 C6 -111.7(3) . . . . ?
C7 P1 C1 C6 143.8(2) . . . . ?
Ru1 P1 C1 C6 11.3(3) . . . . ?
C13 P1 C1 C2 68.5(3) . . . . ?
C7 P1 C1 C2 -36.1(3) . . . . ?
Ru1 P1 C1 C2 -168.5(2) . . . . ?
C6 C1 C2 C3 -0.7(5) . . . . ?
P1 C1 C2 C3 179.1(3) . . . . ?
C1 C2 C3 C4 -1.5(6) . . . . ?
C2 C3 C4 C5 2.5(6) . . . . ?
C3 C4 C5 C6 -1.4(5) . . . . ?
C2 C1 C6 C5 1.8(5) . . . . ?
P1 C1 C6 C5 -178.0(2) . . . . ?
C4 C5 C6 C1 -0.8(5) . . . . ?
C13 P1 C7 C8 159.2(2) . . . . ?
C1 P1 C7 C8 -94.5(2) . . . . ?
Ru1 P1 C7 C8 36.4(2) . . . . ?
C13 P1 C7 C12 -23.4(2) . . . . ?
C1 P1 C7 C12 82.9(2) . . . . ?
Ru1 P1 C7 C12 -146.14(19) . . . . ?
C12 C7 C8 C9 0.6(4) . . . . ?
P1 C7 C8 C9 178.1(2) . . . . ?
C7 C8 C9 C10 -0.5(4) . . . . ?
C8 C9 C10 C11 0.2(4) . . . . ?
C9 C10 C11 C12 -0.1(4) . . . . ?
C10 C11 C12 C7 0.2(4) . . . . ?
C8 C7 C12 C11 -0.5(4) . . . . ?
P1 C7 C12 C11 -178.0(2) . . . . ?
C7 P1 C13 C18 130.7(2) . . . . ?
C1 P1 C13 C18 25.8(3) . . . . ?
Ru1 P1 C13 C18 -101.0(2) . . . . ?
C7 P1 C13 C14 -53.1(2) . . . . ?
C1 P1 C13 C14 -158.1(2) . . . . ?
Ru1 P1 C13 C14 75.2(2) . . . . ?
C18 C13 C14 C15 0.2(4) . . . . ?
P1 C13 C14 C15 -176.0(2) . . . . ?
C13 C14 C15 C16 0.8(5) . . . . ?
C14 C15 C16 C17 -1.4(5) . . . . ?
C15 C16 C17 C18 1.0(5) . . . . ?
C14 C13 C18 C17 -0.7(5) . . . . ?
P1 C13 C18 C17 175.5(2) . . . . ?
C16 C17 C18 C13 0.1(5) . . . . ?
C31 P2 C19 C24 12.5(3) . . . . ?
C25 P2 C19 C24 -92.9(2) . . . . ?
Ru2 P2 C19 C24 137.3(2) . . . . ?
C31 P2 C19 C20 -175.4(2) . . . . ?
C25 P2 C19 C20 79.2(2) . . . . ?
Ru2 P2 C19 C20 -50.6(2) . . . . ?
C24 C19 C20 C21 2.0(4) . . . . ?
P2 C19 C20 C21 -170.5(2) . . . . ?
C19 C20 C21 C22 -1.8(5) . . . . ?
C20 C21 C22 C23 0.2(5) . . . . ?
C21 C22 C23 C24 1.2(5) . . . . ?
C22 C23 C24 C19 -1.0(5) . . . . ?
C20 C19 C24 C23 -0.5(4) . . . . ?
P2 C19 C24 C23 171.6(2) . . . . ?
C19 P2 C25 C26 1.0(3) . . . . ?
C31 P2 C25 C26 -103.3(3) . . . . ?
Ru2 P2 C25 C26 131.9(2) . . . . ?
C19 P2 C25 C30 -179.5(2) . . . . ?
C31 P2 C25 C30 76.2(2) . . . . ?
Ru2 P2 C25 C30 -48.6(3) . . . . ?
C30 C25 C26 C27 0.0(5) . . . . ?
P2 C25 C26 C27 179.5(3) . . . . ?
C25 C26 C27 C28 0.4(5) . . . . ?
C26 C27 C28 C29 -0.4(5) . . . . ?
C27 C28 C29 C30 0.2(5) . . . . ?
C28 C29 C30 C25 0.2(5) . . . . ?
C26 C25 C30 C29 -0.2(4) . . . . ?
P2 C25 C30 C29 -179.7(2) . . . . ?
C19 P2 C31 C36 -103.0(3) . . . . ?
C25 P2 C31 C36 1.1(3) . . . . ?
Ru2 P2 C31 C36 128.4(2) . . . . ?
C19 P2 C31 C32 75.3(2) . . . . ?
C25 P2 C31 C32 179.4(2) . . . . ?
Ru2 P2 C31 C32 -53.4(2) . . . . ?
C36 C31 C32 C33 0.1(4) . . . . ?
P2 C31 C32 C33 -178.3(2) . . . . ?
C31 C32 C33 C34 0.0(5) . . . . ?
C32 C33 C34 C35 0.4(5) . . . . ?
C33 C34 C35 C36 -1.0(5) . . . . ?
C32 C31 C36 C35 -0.7(4) . . . . ?
P2 C31 C36 C35 177.6(2) . . . . ?
C34 C35 C36 C31 1.1(5) . . . . ?
C49 P3 C37 C38 100.0(3) . . . . ?
C43 P3 C37 C38 -5.0(3) . . . . ?
Ru3 P3 C37 C38 -131.6(2) . . . . ?
C49 P3 C37 C42 -72.5(2) . . . . ?
C43 P3 C37 C42 -177.5(2) . . . . ?
Ru3 P3 C37 C42 55.9(2) . . . . ?
C42 C37 C38 C39 -1.7(4) . . . . ?
P3 C37 C38 C39 -174.1(2) . . . . ?
C37 C38 C39 C40 1.9(5) . . . . ?
C38 C39 C40 C41 0.0(5) . . . . ?
C39 C40 C41 C42 -2.1(5) . . . . ?
C40 C41 C42 C37 2.4(4) . . . . ?
C38 C37 C42 C41 -0.4(4) . . . . ?
P3 C37 C42 C41 172.5(2) . . . . ?
C37 P3 C43 C48 116.1(3) . . . . ?
C49 P3 C43 C48 12.9(3) . . . . ?
Ru3 P3 C43 C48 -115.1(2) . . . . ?
C37 P3 C43 C44 -63.8(2) . . . . ?
C49 P3 C43 C44 -167.1(2) . . . . ?
Ru3 P3 C43 C44 65.0(2) . . . . ?
C48 C43 C44 C45 -1.4(4) . . . . ?
P3 C43 C44 C45 178.6(2) . . . . ?
C43 C44 C45 C46 0.4(5) . . . . ?
C44 C45 C46 C47 0.7(5) . . . . ?
C45 C46 C47 C48 -0.8(5) . . . . ?
C44 C43 C48 C47 1.3(4) . . . . ?
P3 C43 C48 C47 -178.7(2) . . . . ?
C46 C47 C48 C43 -0.2(5) . . . . ?
C37 P3 C49 C50 162.6(2) . . . . ?
C43 P3 C49 C50 -92.2(2) . . . . ?
Ru3 P3 C49 C50 33.9(3) . . . . ?
C37 P3 C49 C54 -20.7(3) . . . . ?
C43 P3 C49 C54 84.5(2) . . . . ?
Ru3 P3 C49 C54 -149.4(2) . . . . ?
C54 C49 C50 C51 1.4(4) . . . . ?
P3 C49 C50 C51 178.2(2) . . . . ?
C49 C50 C51 C52 0.0(5) . . . . ?
C50 C51 C52 C53 -1.3(5) . . . . ?
C51 C52 C53 C54 1.1(5) . . . . ?
C52 C53 C54 C49 0.4(5) . . . . ?
C50 C49 C54 C53 -1.7(4) . . . . ?
P3 C49 C54 C53 -178.4(2) . . . . ?
